data_1553299
loop_
_publ_author_name
'Liu, Shuai'
'Dai, Haofu'
'Makhloufi, Gamall'
'Heering, Christian'
'Janiak, Christoph'
'Hartmann, Rudolf'
'M\'andi, Attila'
'Kurt\'an, Tibor'
'M\"uller, Werner E G'
'Kassack, Matthias U.'
'Lin, Wenhan'
'Liu, Zhen'
'Proksch, Peter'

_publ_section_title
;
 Cytotoxic 14-Membered Macrolides from a Mangrove-Derived Endophytic
 Fungus, Pestalotiopsis microspora.
;
_journal_issue 9
_journal_name_full 'Journal of natural products'
_journal_page_first 2332
_journal_page_last 2340
_journal_paper_doi 10.1021/acs.jnatprod.6b00473
_journal_volume 79
_journal_year 2016
_chemical_absolute_configuration rmad
_chemical_formula_moiety 'C14 H20 O5, H2 O'
_chemical_formula_sum 'C14 H22 O6'
_chemical_formula_weight 286.31
_chemical_name_common 'Pestalotioprolide B hydrate'
_space_group_crystal_system triclinic
_space_group_IT_number 1
_space_group_name_Hall 'P 1'
_space_group_name_H-M_alt 'P 1'
_atom_sites_solution_hydrogens mixed
_atom_sites_solution_primary direct
_atom_sites_solution_secondary difmap
_audit_creation_method SHELXL-2013
_cell_angle_alpha 88.911(4)
_cell_angle_beta 85.044(4)
_cell_angle_gamma 77.888(5)
_cell_formula_units_Z 1
_cell_length_a 6.3082(4)
_cell_length_b 7.5108(5)
_cell_length_c 8.1100(5)
_cell_measurement_reflns_used 2459
_cell_measurement_temperature 120(2)
_cell_measurement_theta_max 64.551
_cell_measurement_theta_min 5.475
_cell_volume 374.29(4)
_computing_cell_refinement 'SAINT (Bruker, 2014)'
_computing_data_collection 'APEX2 (Bruker, 2014)'
_computing_data_reduction 'SAINT (Bruker, 2014)'
_computing_molecular_graphics 'DIAMOND 3.2 (Crystal Impact, 2009)'
_computing_publication_material 'SHELXL-97 (Sheldrick, 2008)'
_computing_structure_refinement 'SHELXL-2013 (Sheldrick, 2013)'
_computing_structure_solution 'SHELXL2014 (Sheldrick, 2008)'
_diffrn_ambient_temperature 120(2)
_diffrn_measured_fraction_theta_full 0.829
_diffrn_measured_fraction_theta_max 0.868
_diffrn_measurement_device_type 'Bruker Kappa APEX-II CCD area detector'
_diffrn_measurement_method '\w scans'
_diffrn_radiation_monochromator 'multilayer mirror'
_diffrn_radiation_source 'microfocus sealed tube'
_diffrn_radiation_type CuK\a
_diffrn_radiation_wavelength 1.54178
_diffrn_reflns_av_R_equivalents 0.0449
_diffrn_reflns_av_unetI/netI 0.0521
_diffrn_reflns_Laue_measured_fraction_full 0.829
_diffrn_reflns_Laue_measured_fraction_max 0.868
_diffrn_reflns_limit_h_max 6
_diffrn_reflns_limit_h_min -7
_diffrn_reflns_limit_k_max 8
_diffrn_reflns_limit_k_min -8
_diffrn_reflns_limit_l_max 9
_diffrn_reflns_limit_l_min -6
_diffrn_reflns_number 3068
_diffrn_reflns_point_group_measured_fraction_full 0.603
_diffrn_reflns_point_group_measured_fraction_max 0.632
_diffrn_reflns_theta_full 67.679
_diffrn_reflns_theta_max 65.332
_diffrn_reflns_theta_min 5.475
_exptl_absorpt_coefficient_mu 0.827
_exptl_absorpt_correction_T_max 0.7526
_exptl_absorpt_correction_T_min 0.6664
_exptl_absorpt_correction_type multi-scan
_exptl_absorpt_process_details '(<i>SADABS</i>; Sheldrick, 2012)'
_exptl_crystal_colour colorless
_exptl_crystal_density_diffrn 1.270
_exptl_crystal_density_method 'not measured'
_exptl_crystal_description block
_exptl_crystal_F_000 154
_exptl_crystal_size_max 0.110
_exptl_crystal_size_mid 0.090
_exptl_crystal_size_min 0.050
_refine_diff_density_max 0.167
_refine_diff_density_min -0.173
_refine_diff_density_rms 0.045
_refine_ls_abs_structure_details
;
 Flack x determined using 492 quotients [(I+)-(I-)]/[(I+)+(I-)]
 (Parsons and Flack (2004), Acta Cryst. A60, s61).
;
_refine_ls_abs_structure_Flack -0.03(19)
_refine_ls_extinction_coef 0.017(3)
_refine_ls_extinction_expression Fc^*^=kFc[1+0.001xFc^2^\l^3^/sin(2\q)]^-1/4^
_refine_ls_extinction_method SHELXL
_refine_ls_goodness_of_fit_ref 1.026
_refine_ls_hydrogen_treatment mixed
_refine_ls_matrix_type full
_refine_ls_number_parameters 195
_refine_ls_number_reflns 1630
_refine_ls_number_restraints 3
_refine_ls_restrained_S_all 1.025
_refine_ls_R_factor_all 0.0349
_refine_ls_R_factor_gt 0.0342
_refine_ls_shift/su_max 0.002
_refine_ls_shift/su_mean 0.000
_refine_ls_structure_factor_coef Fsqd
_refine_ls_weighting_details
;
 w=1/[\s^2^(Fo^2^)+(0.0537P)^2^+0.0464P]
 where P=(Fo^2^+2Fc^2^)/3
;
_refine_ls_weighting_scheme calc
_refine_ls_wR_factor_gt 0.0869
_refine_ls_wR_factor_ref 0.0878
_reflns_Friedel_coverage 0.455
_reflns_Friedel_fraction_full 0.378
_reflns_Friedel_fraction_max 0.395
_reflns_number_gt 1594
_reflns_number_total 1630
_reflns_threshold_expression 'I > 2\s(I)'
_cod_data_source_file np6b00473_si_002.cif
_cod_data_source_block Co45232
_cod_database_code 1553299
_shelx_space_group_comment
;
The symmetry employed for this shelxl refinement is uniquely defined
by the following loop, which should always be used as a source of
symmetry information in preference to the above space-group names.
They are only intended as comments.
;
_shelx_estimated_absorpt_t_min 0.914
_shelx_estimated_absorpt_t_max 0.960
_shelxl_version_number 2013-2

loop_
_space_group_symop_operation_xyz
'x, y, z'

loop_
_atom_site_label
_atom_site_type_symbol
_atom_site_fract_x
_atom_site_fract_y
_atom_site_fract_z
_atom_site_U_iso_or_equiv
_atom_site_adp_type
_atom_site_occupancy
_atom_site_site_symmetry_order
_atom_site_calc_flag
_atom_site_refinement_flags_posn
_atom_site_refinement_flags_adp
O1 O 0.5785(4) 0.5551(3) 0.3997(3) 0.0225(5) Uani 1 1 d . .
H1 H 0.708(6) 0.501(3) 0.366(5) 0.034 Uiso 1 1 calc R U
C1 C 0.9284(5) 0.6016(4) 0.8310(4) 0.0180(7) Uani 1 1 d . .
H1S H 1.072(8) 0.383(7) 0.317(7) 0.061(15) Uiso 1 1 d . .
O2 O 0.2443(3) 0.9457(3) 0.3743(2) 0.0247(5) Uani 1 1 d . .
C2 C 0.8146(5) 0.5865(4) 0.6815(4) 0.0182(6) Uani 1 1 d . .
H2 H 0.8169 0.4689 0.6395 0.022 Uiso 1 1 calc R U
H2S H 1.003(9) 0.402(7) 0.150(8) 0.070(15) Uiso 1 1 d . .
O3 O 0.3097(4) 1.3146(3) 0.4532(3) 0.0262(5) Uani 1 1 d . .
H3A H 0.400(5) 1.394(4) 0.442(4) 0.039 Uiso 1 1 calc R U
C3 C 0.7102(5) 0.7303(4) 0.6045(3) 0.0192(7) Uani 1 1 d . .
H3 H 0.7180 0.8457 0.6466 0.023 Uiso 1 1 calc R U
O4 O 0.9551(3) 0.7707(2) 0.8549(2) 0.0197(5) Uani 1 1 d . .
C4 C 0.5807(5) 0.7320(4) 0.4583(3) 0.0183(6) Uani 1 1 d . .
H4 H 0.6442 0.8007 0.3666 0.022 Uiso 1 1 calc R U
O5 O 0.9902(3) 0.4744(3) 0.9214(3) 0.0223(5) Uani 1 1 d . .
C5 C 0.3457(5) 0.8251(4) 0.4989(4) 0.0202(6) Uani 1 1 d . .
H51 H 0.2522 0.7451 0.5538 0.024 Uiso 1 1 calc R U
O6 O 0.9632(4) 0.4005(3) 0.2642(3) 0.0311(6) Uani 1 1 d . .
C6 C 0.2674(5) 1.0204(4) 0.5325(4) 0.0207(7) Uani 1 1 d . .
H6 H 0.1288 1.0496 0.6057 0.025 Uiso 1 1 calc R U
C7 C 0.4096(5) 1.1567(4) 0.5420(4) 0.0197(7) Uani 1 1 d . .
H7 H 0.5592 1.1061 0.4900 0.024 Uiso 1 1 calc R U
C8 C 0.4185(5) 1.2013(4) 0.7206(4) 0.0199(7) Uani 1 1 d . .
H8 H 0.2834 1.2454 0.7826 0.024 Uiso 1 1 calc R U
C9 C 0.5963(5) 1.1852(4) 0.8004(4) 0.0198(7) Uani 1 1 d . .
H9 H 0.7329 1.1454 0.7390 0.024 Uiso 1 1 calc R U
C10 C 0.5972(5) 1.2255(4) 0.9810(4) 0.0214(7) Uani 1 1 d . .
H10A H 0.4450 1.2615 1.0297 0.026 Uiso 1 1 calc R U
H10B H 0.6680 1.3299 0.9924 0.026 Uiso 1 1 calc R U
C11 C 0.7157(5) 1.0633(4) 1.0784(4) 0.0231(7) Uani 1 1 d . .
H11A H 0.6529 0.9562 1.0584 0.028 Uiso 1 1 calc R U
H11B H 0.6880 1.0919 1.1980 0.028 Uiso 1 1 calc R U
C12 C 0.9636(5) 1.0119(4) 1.0349(4) 0.0198(6) Uani 1 1 d . .
H12A H 1.0008 1.0791 0.9341 0.024 Uiso 1 1 calc R U
H12B H 1.0376 1.0513 1.1262 0.024 Uiso 1 1 calc R U
C13 C 1.0492(5) 0.8104(4) 1.0058(4) 0.0206(7) Uani 1 1 d . .
H13 H 0.9953 0.7401 1.1006 0.025 Uiso 1 1 calc R U
C14 C 1.2936(5) 0.7557(4) 0.9803(4) 0.0265(7) Uani 1 1 d . .
H14A H 1.3357 0.6283 0.9448 0.040 Uiso 1 1 calc R U
H14B H 1.3565 0.7699 1.0844 0.040 Uiso 1 1 calc R U
H14C H 1.3476 0.8334 0.8952 0.040 Uiso 1 1 calc R U

loop_
_atom_site_aniso_label
_atom_site_aniso_U_11
_atom_site_aniso_U_22
_atom_site_aniso_U_33
_atom_site_aniso_U_23
_atom_site_aniso_U_13
_atom_site_aniso_U_12
O1 0.0247(12) 0.0212(11) 0.0216(11) -0.0045(8) -0.0041(9) -0.0035(8)
C1 0.0162(15) 0.0176(16) 0.0180(15) -0.0009(13) 0.0020(12) -0.0003(12)
O2 0.0288(12) 0.0256(12) 0.0200(12) 0.0014(9) -0.0100(9) -0.0036(9)
C2 0.0186(15) 0.0160(15) 0.0202(15) -0.0015(12) -0.0028(11) -0.0035(12)
O3 0.0276(12) 0.0234(12) 0.0293(13) 0.0097(9) -0.0120(9) -0.0061(10)
C3 0.0230(16) 0.0194(15) 0.0144(14) -0.0035(12) 0.0008(11) -0.0035(13)
O4 0.0260(12) 0.0163(11) 0.0179(11) 0.0001(8) -0.0063(8) -0.0053(8)
C4 0.0229(16) 0.0158(14) 0.0168(14) -0.0004(12) -0.0038(11) -0.0041(12)
O5 0.0260(12) 0.0196(11) 0.0201(11) 0.0021(8) -0.0033(8) -0.0014(8)
C5 0.0218(15) 0.0234(16) 0.0165(15) 0.0006(12) -0.0039(11) -0.0059(12)
O6 0.0261(14) 0.0433(14) 0.0203(14) -0.0018(10) -0.0064(10) 0.0029(11)
C6 0.0194(16) 0.0235(16) 0.0183(16) 0.0010(12) -0.0042(12) -0.0014(12)
C7 0.0180(15) 0.0174(15) 0.0223(17) 0.0043(11) -0.0069(12) 0.0015(12)
C8 0.0199(16) 0.0143(14) 0.0238(16) 0.0019(12) 0.0000(12) -0.0006(11)
C9 0.0208(16) 0.0152(14) 0.0221(16) 0.0013(11) -0.0009(12) -0.0015(12)
C10 0.0222(16) 0.0192(15) 0.0218(17) -0.0020(12) -0.0017(12) -0.0017(13)
C11 0.0272(17) 0.0246(16) 0.0172(15) 0.0010(12) -0.0008(12) -0.0050(13)
C12 0.0240(16) 0.0185(14) 0.0182(15) 0.0006(11) -0.0073(11) -0.0055(12)
C13 0.0273(17) 0.0215(16) 0.0144(15) 0.0012(12) -0.0068(12) -0.0066(13)
C14 0.0251(18) 0.0253(16) 0.0289(17) 0.0008(13) -0.0068(13) -0.0031(13)

loop_
_atom_type_symbol
_atom_type_description
_atom_type_scat_dispersion_real
_atom_type_scat_dispersion_imag
_atom_type_scat_source
C C 0.0181 0.0091 'International Tables Vol C Tables 4.2.6.8 and 6.1.1.4'
H H 0.0000 0.0000 'International Tables Vol C Tables 4.2.6.8 and 6.1.1.4'
O O 0.0492 0.0322 'International Tables Vol C Tables 4.2.6.8 and 6.1.1.4'

loop_
_geom_angle_atom_site_label_1
_geom_angle_atom_site_label_2
_geom_angle_atom_site_label_3
_geom_angle
C4 O1 H1 109.5
O5 C1 O4 124.0(3)
O5 C1 C2 123.6(2)
O4 C1 C2 112.5(2)
C6 O2 C5 61.24(19)
C3 C2 C1 122.4(2)
C3 C2 H2 118.8
C1 C2 H2 118.8
C7 O3 H3A 109.5
C2 C3 C4 127.2(2)
C2 C3 H3 116.4
C4 C3 H3 116.4
C1 O4 C13 118.8(2)
O1 C4 C3 113.6(2)
O1 C4 C5 106.4(2)
C3 C4 C5 111.2(2)
O1 C4 H4 108.5
C3 C4 H4 108.5
C5 C4 H4 108.5
O2 C5 C6 59.27(18)
O2 C5 C4 116.6(2)
C6 C5 C4 125.3(3)
O2 C5 H51 114.6
C6 C5 H51 114.6
C4 C5 H51 114.6
H1S O6 H2S 111(5)
O2 C6 C5 59.49(18)
O2 C6 C7 119.5(2)
C5 C6 C7 125.3(3)
O2 C6 H6 113.9
C5 C6 H6 113.9
C7 C6 H6 113.9
O3 C7 C8 110.9(2)
O3 C7 C6 106.4(2)
C8 C7 C6 108.7(2)
O3 C7 H7 110.3
C8 C7 H7 110.3
C6 C7 H7 110.3
C9 C8 C7 126.4(3)
C9 C8 H8 116.8
C7 C8 H8 116.8
C8 C9 C10 124.6(3)
C8 C9 H9 117.7
C10 C9 H9 117.7
C9 C10 C11 113.1(2)
C9 C10 H10A 109.0
C11 C10 H10A 109.0
C9 C10 H10B 109.0
C11 C10 H10B 109.0
H10A C10 H10B 107.8
C10 C11 C12 114.7(2)
C10 C11 H11A 108.6
C12 C11 H11A 108.6
C10 C11 H11B 108.6
C12 C11 H11B 108.6
H11A C11 H11B 107.6
C13 C12 C11 113.7(2)
C13 C12 H12A 108.8
C11 C12 H12A 108.8
C13 C12 H12B 108.8
C11 C12 H12B 108.8
H12A C12 H12B 107.7
O4 C13 C14 109.2(2)
O4 C13 C12 104.8(2)
C14 C13 C12 114.2(2)
O4 C13 H13 109.5
C14 C13 H13 109.5
C12 C13 H13 109.5
C13 C14 H14A 109.5
C13 C14 H14B 109.5
H14A C14 H14B 109.5
C13 C14 H14C 109.5
H14A C14 H14C 109.5
H14B C14 H14C 109.5

loop_
_geom_bond_atom_site_label_1
_geom_bond_atom_site_label_2
_geom_bond_distance
O1 C4 1.423(3)
O1 H1 0.86(4)
C1 O5 1.212(4)
C1 O4 1.335(3)
C1 C2 1.479(4)
O2 C6 1.441(4)
O2 C5 1.444(4)
C2 C3 1.318(4)
C2 H2 0.9500
O3 C7 1.434(4)
O3 H3A 0.90(4)
C3 C4 1.495(4)
C3 H3 0.9500
O4 C13 1.467(3)
C4 C5 1.511(4)
C4 H4 1.0000
C5 C6 1.469(4)
C5 H51 1.0000
O6 H1S 0.83(5)
O6 H2S 0.94(6)
C6 C7 1.503(4)
C6 H6 1.0000
C7 C8 1.501(4)
C7 H7 1.0000
C8 C9 1.325(5)
C8 H8 0.9500
C9 C10 1.502(4)
C9 H9 0.9500
C10 C11 1.533(5)
C10 H10A 0.9900
C10 H10B 0.9900
C11 C12 1.541(4)
C11 H11A 0.9900
C11 H11B 0.9900
C12 C13 1.512(4)
C12 H12A 0.9900
C12 H12B 0.9900
C13 C14 1.507(4)
C13 H13 1.0000
C14 H14A 0.9800
C14 H14B 0.9800
C14 H14C 0.9800

loop_
_geom_hbond_atom_site_label_D
_geom_hbond_atom_site_label_H
_geom_hbond_atom_site_label_A
_geom_hbond_distance_DH
_geom_hbond_distance_HA
_geom_hbond_distance_DA
_geom_hbond_angle_DHA
_geom_hbond_site_symmetry_A
O1 H1 O6 0.86 1.77 2.617(3) 170.4 .
O6 H1S O3 0.83(5) 1.92(5) 2.737(3) 172(5) 1_645
O6 H2S O5 0.94(6) 1.93(6) 2.822(3) 159(5) 1_554
O3 H3A O1 0.90 1.83 2.731(3) 174.9 1_565
C8 H8 O5 0.95 2.46 3.347(3) 156.3 1_465
C12 H12B O2 0.99 2.52 3.374(4) 144.6 1_656

loop_
_geom_torsion_atom_site_label_1
_geom_torsion_atom_site_label_2
_geom_torsion_atom_site_label_3
_geom_torsion_atom_site_label_4
_geom_torsion
O5 C1 C2 C3 165.7(3)
O4 C1 C2 C3 -14.2(4)
C1 C2 C3 C4 -176.7(3)
O5 C1 O4 C13 -4.9(4)
C2 C1 O4 C13 175.0(2)
C2 C3 C4 O1 -1.0(4)
C2 C3 C4 C5 119.0(3)
C6 O2 C5 C4 -117.0(3)
O1 C4 C5 O2 -97.6(3)
C3 C4 C5 O2 138.2(2)
O1 C4 C5 C6 -167.4(3)
C3 C4 C5 C6 68.5(4)
C5 O2 C6 C7 115.9(3)
C4 C5 C6 O2 102.5(3)
O2 C5 C6 C7 -106.5(3)
C4 C5 C6 C7 -4.0(5)
O2 C6 C7 O3 64.8(3)
C5 C6 C7 O3 136.5(3)
O2 C6 C7 C8 -175.8(2)
C5 C6 C7 C8 -104.1(3)
O3 C7 C8 C9 -119.7(3)
C6 C7 C8 C9 123.7(3)
C7 C8 C9 C10 -177.8(3)
C8 C9 C10 C11 123.1(3)
C9 C10 C11 C12 68.1(3)
C10 C11 C12 C13 -132.4(3)
C1 O4 C13 C14 82.8(3)
C1 O4 C13 C12 -154.4(2)
C11 C12 C13 O4 66.5(3)
C11 C12 C13 C14 -174.1(3)
